data_4304007
loop_
_publ_author_name
'Yanko Moreno'
'G. C\'ardenas'
'Antoine Tissot'
'Octavio Pe\~na'
'J.-Y. Pivan'
'Ricardo Baggio'

_publ_contact_author
;
Yanko Moreno 
Depto. de Qu\'imica Anal\'itica e Inorg\'anica
Facultad de Ciencias Qu\'imicas. 
Universidad de Concepci\'on.
Casilla 233 
Concepci\'on, Chile. 
;
_publ_contact_author_email ymoreno@udec.cl
_publ_contact_author_fax 56-41-245974
_publ_contact_author_phone 56-41-203411
_publ_section_title
;
Structure and Magnetic Properties of the Hybrid System Copper(II)
\m2-2,2'-Bipyridine-3-carboxylate-N,N':O-\m2-phosphate-O,O'
;
_journal_name_full 'Inorganic Chemistry'
_journal_page_first 2334
_journal_page_last 2337
_journal_paper_doi 10.1021/ic701137d
_journal_volume 47
_journal_year 2008
_chemical_formula_iupac 'P O4 H2, C11 H7 N2 O2, Cu'
_chemical_formula_moiety 'C11 H9 Cu N2 O6 P'
_chemical_formula_sum 'C11 H9 Cu N2 O6 P'
_chemical_formula_weight 359.71
_chemical_name_systematic
; 
 ? 
;
_space_group_IT_number 2
_symmetry_cell_setting triclinic
_symmetry_space_group_name_Hall '-P 1'
_symmetry_space_group_name_H-M 'P -1'
_atom_sites_solution_hydrogens geom
_atom_sites_solution_primary direct
_atom_sites_solution_secondary difmap
_audit_creation_method SHELXL-97
_audit_update_record
;
2006-09-21 # Formatted by publCIF
;
_cell_angle_alpha 104.645(6)
_cell_angle_beta 106.000(6)
_cell_angle_gamma 102.841(6)
_cell_formula_units_Z 2
_cell_length_a 8.239(3)
_cell_length_b 8.805(3)
_cell_length_c 9.558(3)
_cell_measurement_temperature 275(2)
_cell_volume 612.3(4)
_computing_cell_refinement 'SAINT-NT (Bruker, 2000 )'
_computing_data_collection 'SMART-NT (Bruker, 2001)'
_computing_data_reduction 'SAINT-NT (Bruker, 2000 )'
_computing_molecular_graphics 'SHELXTL-NT (Sheldrick, 2000)'
_computing_publication_material 'SHELXTL-NT (Sheldrick, 2000), PLATON (Spek, 2005)'
_computing_structure_refinement 'SHELXL-97 (Sheldrick, 1997)'
_computing_structure_solution 'SHELXS-97 (Sheldrick, 1997)'
_diffrn_ambient_temperature 275(2)
_diffrn_measured_fraction_theta_full 0.992
_diffrn_measured_fraction_theta_max 0.900
_diffrn_measurement_device_type 'Bruker CCD area detector'
_diffrn_measurement_method 'phi and omega scans'
_diffrn_radiation_monochromator graphite
_diffrn_radiation_source 'fine-focus sealed tube'
_diffrn_radiation_type MoK\a
_diffrn_radiation_wavelength 0.71073
_diffrn_reflns_av_R_equivalents 0.055
_diffrn_reflns_av_sigmaI/netI 0.0854
_diffrn_reflns_limit_h_max 9
_diffrn_reflns_limit_h_min -10
_diffrn_reflns_limit_k_max 11
_diffrn_reflns_limit_k_min -11
_diffrn_reflns_limit_l_max 12
_diffrn_reflns_limit_l_min 0
_diffrn_reflns_number 5195
_diffrn_reflns_theta_full 25.00
_diffrn_reflns_theta_max 28.00
_diffrn_reflns_theta_min 2.35
_diffrn_standards_number 0
_exptl_absorpt_coefficient_mu 1.946
_exptl_absorpt_correction_T_max 0.8001
_exptl_absorpt_correction_T_min 0.7209
_exptl_absorpt_correction_type multi-scan
_exptl_absorpt_process_details 'SADABS (Sheldrick, 2001)'
_exptl_crystal_colour blue
_exptl_crystal_density_diffrn 1.951
_exptl_crystal_density_method 'not measured'
_exptl_crystal_description blocks
_exptl_crystal_F_000 362
_exptl_crystal_size_max 0.18
_exptl_crystal_size_mid 0.14
_exptl_crystal_size_min 0.12
_refine_diff_density_max 1.160
_refine_diff_density_min -0.671
_refine_diff_density_rms 0.141
_refine_ls_extinction_method none
_refine_ls_goodness_of_fit_ref 0.918
_refine_ls_hydrogen_treatment mixed
_refine_ls_matrix_type full
_refine_ls_number_parameters 198
_refine_ls_number_reflns 2660
_refine_ls_number_restraints 0
_refine_ls_restrained_S_all 0.918
_refine_ls_R_factor_all 0.0989
_refine_ls_R_factor_gt 0.0692
_refine_ls_shift/su_max 0.001
_refine_ls_shift/su_mean 0.000
_refine_ls_structure_factor_coef Fsqd
_refine_ls_weighting_details 'calc w=1/[\s^2^(Fo^2^)+(0.0981P)^2^+3.2299P] where P=(Fo^2^+2Fc^2^)/3'
_refine_ls_weighting_scheme calc
_refine_ls_wR_factor_gt 0.1717
_refine_ls_wR_factor_ref 0.1900
_reflns_number_gt 1942
_reflns_number_total 2660
_reflns_threshold_expression I>2\s(I)
_cod_data_source_file ic701137d-file002.cif
_cod_data_source_block Cu(PO4H2)Bipy-COO
_cod_database_code 4304007

loop_
_symmetry_equiv_pos_as_xyz
'x, y, z'
'-x, -y, -z'

loop_
_atom_site_label
_atom_site_type_symbol
_atom_site_fract_x
_atom_site_fract_y
_atom_site_fract_z
_atom_site_U_iso_or_equiv
_atom_site_adp_type
_atom_site_occupancy
_atom_site_symmetry_multiplicity
_atom_site_calc_flag
_atom_site_refinement_flags
_atom_site_disorder_assembly
_atom_site_disorder_group
Cu1 Cu 0.59782(12) 0.74480(10) 0.74579(9) 0.0286(3) Uani 1 1 d . . .
P1 P 0.7149(3) 0.4623(2) 0.5801(2) 0.0355(5) Uani 1 1 d . . .
O1 O 0.7026(7) 0.5706(6) 0.7241(5) 0.0372(12) Uani 1 1 d . . .
O2 O 0.5466(7) 0.3320(6) 0.4679(6) 0.0365(12) Uani 1 1 d . . .
O3 O 0.7935(8) 0.5783(7) 0.4991(7) 0.0480(15) Uani 1 1 d D . .
H3A H 0.807(13) 0.554(12) 0.412(6) 0.06(3) Uiso 1 1 d D . .
O4 O 0.8461(8) 0.3656(7) 0.6280(7) 0.0533(16) Uani 1 1 d D . .
H4A H 0.936(9) 0.436(11) 0.702(9) 0.09(4) Uiso 1 1 d D . .
O5 O 0.6504(8) 1.3968(7) 1.2040(6) 0.0518(15) Uani 1 1 d . . .
O6 O 0.8817(7) 1.4549(7) 1.1295(6) 0.0475(14) Uani 1 1 d . . .
N1 N 0.7631(8) 0.8617(7) 0.9619(7) 0.0341(14) Uani 1 1 d . . .
N2 N 0.5566(7) 0.9635(7) 0.7810(6) 0.0284(12) Uani 1 1 d . . .
C1 C 0.8664(9) 0.7937(8) 1.0451(8) 0.0325(16) Uani 1 1 d . . .
H1 H 0.8631 0.6858 0.9996 0.039 Uiso 1 1 calc R . .
C2 C 0.9764(10) 0.8791(10) 1.1953(9) 0.0409(18) Uani 1 1 d . . .
H2 H 1.0508 0.8314 1.2488 0.049 Uiso 1 1 calc R . .
C3 C 0.9759(11) 1.0349(9) 1.2659(9) 0.0438(19) Uani 1 1 d . . .
H3 H 1.0467 1.0927 1.3688 0.053 Uiso 1 1 calc R . .
C4 C 0.8685(10) 1.1051(9) 1.1818(8) 0.0368(17) Uani 1 1 d . . .
H4 H 0.8672 1.2112 1.2275 0.044 Uiso 1 1 calc R . .
C5 C 0.7626(8) 1.0161(8) 1.0287(8) 0.0262(14) Uani 1 1 d . . .
C6 C 0.6484(9) 1.0756(8) 0.9243(8) 0.0273(14) Uani 1 1 d . . .
C7 C 0.6314(10) 1.2348(8) 0.9585(8) 0.0321(15) Uani 1 1 d . . .
C8 C 0.5188(10) 1.2719(8) 0.8417(8) 0.0324(15) Uani 1 1 d . . .
H8 H 0.5065 1.3770 0.8614 0.039 Uiso 1 1 calc R . .
C9 C 0.4272(11) 1.1556(10) 0.6999(9) 0.0407(18) Uani 1 1 d . . .
H9 H 0.3513 1.1795 0.6225 0.049 Uiso 1 1 calc R . .
C10 C 0.4489(10) 1.0024(10) 0.6733(8) 0.0377(17) Uani 1 1 d . . .
H10 H 0.3861 0.9225 0.5764 0.045 Uiso 1 1 calc R . .
C11 C 0.7285(10) 1.3725(8) 1.1098(8) 0.0320(15) Uani 1 1 d . . .

loop_
_atom_site_aniso_label
_atom_site_aniso_U_11
_atom_site_aniso_U_22
_atom_site_aniso_U_33
_atom_site_aniso_U_23
_atom_site_aniso_U_13
_atom_site_aniso_U_12
Cu1 0.0339(5) 0.0227(4) 0.0229(4) -0.0002(3) 0.0056(3) 0.0115(3)
P1 0.0390(11) 0.0296(10) 0.0294(10) -0.0032(8) 0.0051(8) 0.0180(8)
O1 0.046(3) 0.032(3) 0.027(2) -0.004(2) 0.004(2) 0.027(2)
O2 0.042(3) 0.032(3) 0.029(3) 0.005(2) 0.006(2) 0.014(2)
O3 0.059(4) 0.029(3) 0.045(3) -0.004(2) 0.025(3) 0.003(3)
O4 0.053(4) 0.040(3) 0.049(4) -0.009(3) 0.001(3) 0.030(3)
O5 0.054(4) 0.054(4) 0.035(3) -0.001(3) 0.018(3) 0.009(3)
O6 0.038(3) 0.037(3) 0.044(3) -0.001(3) 0.002(3) 0.000(3)
N1 0.037(3) 0.034(3) 0.028(3) 0.004(3) 0.008(3) 0.016(3)
N2 0.024(3) 0.026(3) 0.027(3) 0.004(2) 0.006(2) 0.002(2)
C1 0.032(4) 0.024(3) 0.039(4) 0.006(3) 0.011(3) 0.012(3)
C2 0.037(4) 0.049(5) 0.034(4) 0.015(4) 0.002(3) 0.022(4)
C3 0.047(5) 0.034(4) 0.030(4) 0.003(3) -0.006(3) 0.006(4)
C4 0.045(4) 0.022(3) 0.032(4) 0.001(3) 0.005(3) 0.012(3)
C5 0.023(3) 0.022(3) 0.029(3) 0.002(3) 0.008(3) 0.007(3)
C6 0.027(3) 0.025(3) 0.030(3) 0.008(3) 0.011(3) 0.009(3)
C7 0.040(4) 0.027(4) 0.030(4) 0.008(3) 0.015(3) 0.009(3)
C8 0.043(4) 0.023(3) 0.027(3) 0.004(3) 0.008(3) 0.015(3)
C9 0.050(5) 0.040(4) 0.032(4) 0.012(3) 0.008(4) 0.020(4)
C10 0.040(4) 0.040(4) 0.027(4) 0.003(3) 0.006(3) 0.016(3)
C11 0.041(4) 0.024(3) 0.025(3) 0.003(3) 0.005(3) 0.013(3)

loop_
_atom_type_symbol
_atom_type_description
_atom_type_scat_dispersion_real
_atom_type_scat_dispersion_imag
_atom_type_scat_source
C C 0.0033 0.0016 'International Tables Vol C Tables 4.2.6.8 and 6.1.1.4'
H H 0.0000 0.0000 'International Tables Vol C Tables 4.2.6.8 and 6.1.1.4'
N N 0.0061 0.0033 'International Tables Vol C Tables 4.2.6.8 and 6.1.1.4'
O O 0.0106 0.0060 'International Tables Vol C Tables 4.2.6.8 and 6.1.1.4'
P P 0.1023 0.0942 'International Tables Vol C Tables 4.2.6.8 and 6.1.1.4'
Cu Cu 0.3201 1.2651 'International Tables Vol C Tables 4.2.6.8 and 6.1.1.4'

loop_
_geom_angle_atom_site_label_1
_geom_angle_atom_site_label_2
_geom_angle_atom_site_label_3
_geom_angle
_geom_angle_site_symmetry_1
_geom_angle_site_symmetry_3
_geom_angle_publ_flag
O2 Cu1 O1 93.9(2) 2_666 . ?
O2 Cu1 N1 169.9(2) 2_666 . ?
O1 Cu1 N1 91.9(2) . . ?
O2 Cu1 N2 92.3(2) 2_666 . ?
O1 Cu1 N2 164.3(2) . . ?
N1 Cu1 N2 80.0(2) . . ?
O2 Cu1 O5 88.7(2) 2_666 2_677 ?
O1 Cu1 O5 96.5(2) . 2_677 ?
N1 Cu1 O5 98.8(2) . 2_677 ?
N2 Cu1 O5 98.0(2) . 2_677 ?
O2 P1 O1 116.5(3) . . ?
O2 P1 O4 104.9(3) . . ?
O1 P1 O4 108.6(3) . . ?
O2 P1 O3 110.3(3) . . ?
O1 P1 O3 107.5(3) . . ?
O4 P1 O3 108.7(4) . . ?
P1 O1 Cu1 128.6(3) . . ?
P1 O2 Cu1 140.2(3) . 2_666 ?
P1 O3 H3A 129(7) . . ?
P1 O4 H4A 106(8) . . ?
C11 O5 Cu1 139.3(5) . 2_677 ?
C1 N1 C5 119.5(6) . . ?
C1 N1 Cu1 124.1(5) . . ?
C5 N1 Cu1 116.4(5) . . ?
C10 N2 C6 120.6(6) . . ?
C10 N2 Cu1 123.9(5) . . ?
C6 N2 Cu1 115.5(4) . . ?
N1 C1 C2 121.8(6) . . ?
N1 C1 H1 119.1 . . ?
C2 C1 H1 119.1 . . ?
C1 C2 C3 119.6(7) . . ?
C1 C2 H2 120.2 . . ?
C3 C2 H2 120.2 . . ?
C2 C3 C4 118.9(7) . . ?
C2 C3 H3 120.5 . . ?
C4 C3 H3 120.5 . . ?
C5 C4 C3 119.6(6) . . ?
C5 C4 H4 120.2 . . ?
C3 C4 H4 120.2 . . ?
N1 C5 C4 120.5(6) . . ?
N1 C5 C6 113.6(6) . . ?
C4 C5 C6 125.8(6) . . ?
N2 C6 C7 119.6(6) . . ?
N2 C6 C5 114.3(6) . . ?
C7 C6 C5 126.1(6) . . ?
C8 C7 C6 118.3(6) . . ?
C8 C7 C11 116.3(6) . . ?
C6 C7 C11 125.4(7) . . ?
C9 C8 C7 120.5(6) . . ?
C9 C8 H8 119.8 . . ?
C7 C8 H8 119.8 . . ?
C8 C9 C10 118.6(7) . . ?
C8 C9 H9 120.7 . . ?
C10 C9 H9 120.7 . . ?
N2 C10 C9 122.5(7) . . ?
N2 C10 H10 118.8 . . ?
C9 C10 H10 118.8 . . ?
O6 C11 O5 125.4(7) . . ?
O6 C11 C7 116.2(7) . . ?
O5 C11 C7 118.3(7) . . ?

loop_
_geom_bond_atom_site_label_1
_geom_bond_atom_site_label_2
_geom_bond_distance
_geom_bond_site_symmetry_2
_geom_bond_publ_flag
Cu1 O2 1.910(5) 2_666 y
Cu1 O1 1.915(4) . y
Cu1 N1 1.983(6) . y
Cu1 N2 1.991(6) . y
Cu1 O5 2.382(6) 2_677 y
P1 O2 1.497(5) . y
P1 O1 1.507(5) . y
P1 O4 1.561(6) . y
P1 O3 1.563(6) . y
O3 H3A 0.85(4) . ?
O4 H4A 0.85(5) . ?
O5 C11 1.247(9) . y
O6 C11 1.245(9) . y
N1 C1 1.345(9) . ?
N1 C5 1.349(8) . ?
N2 C10 1.332(9) . ?
N2 C6 1.356(8) . ?
C1 C2 1.372(10) . ?
C1 H1 0.9300 . ?
C2 C3 1.369(11) . ?
C2 H2 0.9300 . ?
C3 C4 1.383(10) . ?
C3 H3 0.9300 . ?
C4 C5 1.389(9) . ?
C4 H4 0.9300 . ?
C5 C6 1.457(9) . ?
C6 C7 1.404(9) . ?
C7 C8 1.401(10) . ?
C7 C11 1.498(9) . ?
C8 C9 1.359(10) . ?
C8 H8 0.9300 . ?
C9 C10 1.370(10) . ?
C9 H9 0.9300 . ?
C10 H10 0.9300 . ?

loop_
_geom_hbond_atom_site_label_D
_geom_hbond_atom_site_label_H
_geom_hbond_atom_site_label_A
_geom_hbond_distance_DH
_geom_hbond_distance_HA
_geom_hbond_distance_DA
_geom_hbond_angle_DHA
_geom_hbond_site_symmetry_A
O3 H3A O5 0.85(4) 1.98(7) 2.637(8) 133(9) 1_544
O4 H4A O6 0.85(5) 1.74(5) 2.571(8) 167(12) 2_777
